data_4325581
loop_
_publ_author_name
'Guibin Ma'
'Michael J. Ferguson'
'Robert McDonald'
'Ronald G. Cavell'

_publ_contact_author_address
; Department of Chemistry
  University of Alberta
  Edmonton, Alberta T6G 2G2
  Canada
;
_publ_contact_author_email ron.cavell@ualberta.ca
_publ_contact_author_fax 1(780)4928231
_publ_contact_author_name 'Dr. Ronald G. Cavell'
_publ_contact_author_phone 1(780)4925310
_publ_section_title
;
 Actinide Metals with Multiple Bonds to Carbon: Synthesis,
 Characterization, and Reactivity of U(IV) and Th(IV)
 Bis(iminophosphorano)methandiide Pincer Carbene Complexes
;
_journal_name_full 'Inorganic Chemistry'
_journal_page_first 6500
_journal_page_last 6508
_journal_paper_doi 10.1021/ic102537q
_journal_volume 50
_journal_year 2011
_chemical_formula_moiety 'C40 H48 B Cl N8 P2 Si2 U'
_chemical_formula_sum 'C40 H48 B Cl N8 P2 Si2 U'
_chemical_formula_weight 1043.27
_chemical_name_systematic
;
 ?
;
_space_group_IT_number 19
_symmetry_cell_setting orthorhombic
_symmetry_space_group_name_Hall 'P 2ac 2ab'
_symmetry_space_group_name_H-M 'P 21 21 21'
_atom_sites_solution_hydrogens geom
_atom_sites_solution_primary direct
_atom_sites_solution_secondary difmap
_audit_creation_method SHELXL-97
_cell_angle_alpha 90.00
_cell_angle_beta 90.00
_cell_angle_gamma 90.00
_cell_formula_units_Z 4
_cell_length_a 10.5116(9)
_cell_length_b 18.3976(15)
_cell_length_c 22.7622(19)
_cell_measurement_reflns_used 7524
_cell_measurement_temperature 193(2)
_cell_measurement_theta_max 27.44
_cell_measurement_theta_min 2.23
_cell_volume 4401.9(6)
_computing_cell_refinement 'Bruker SAINT (Bruker, 1997)'
_computing_data_collection 'Bruker SMART (Bruker, 1997)'
_computing_data_reduction 'Bruker SAINT (Bruker, 1997)'
_computing_molecular_graphics 'Bruker SHELXTL (Bruker, 1997)'
_computing_publication_material 'Bruker SHELXTL (Bruker, 1997)'
_computing_structure_refinement 'SHELXL-97 (Sheldrick, 1997)'
_computing_structure_solution 'SIR97 (Altomare et al., 1999)'
_diffrn_ambient_temperature 193(2)
_diffrn_detector_area_resol_mean 8.192
_diffrn_measured_fraction_theta_full 1.000
_diffrn_measured_fraction_theta_max 1.000
_diffrn_measurement_device_type 'Bruker PLATFORM diffractometer/SMART 1000 CCD area detector'
_diffrn_measurement_method '\w scans'
_diffrn_radiation_monochromator graphite
_diffrn_radiation_source 'fine-focus sealed tube'
_diffrn_radiation_type MoK\a
_diffrn_radiation_wavelength 0.71073
_diffrn_reflns_av_R_equivalents 0.0258
_diffrn_reflns_av_sigmaI/netI 0.0386
_diffrn_reflns_limit_h_max 13
_diffrn_reflns_limit_h_min -13
_diffrn_reflns_limit_k_max 23
_diffrn_reflns_limit_k_min -23
_diffrn_reflns_limit_l_max 29
_diffrn_reflns_limit_l_min -29
_diffrn_reflns_number 37610
_diffrn_reflns_theta_full 27.49
_diffrn_reflns_theta_max 27.49
_diffrn_reflns_theta_min 1.79
_diffrn_standards_decay_% 0
_diffrn_standards_interval_time 0
_diffrn_standards_number 0
_exptl_absorpt_coefficient_mu 3.914
_exptl_absorpt_correction_T_max 0.3337
_exptl_absorpt_correction_T_min 0.2547
_exptl_absorpt_correction_type multi-scan
_exptl_absorpt_process_details 'SADABS (Sheldrick, 1996)'
_exptl_crystal_colour green
_exptl_crystal_density_diffrn 1.574
_exptl_crystal_description fragment
_exptl_crystal_F_000 2064
_exptl_crystal_size_max 0.39
_exptl_crystal_size_mid 0.29
_exptl_crystal_size_min 0.28
_refine_diff_density_max 1.203
_refine_diff_density_min -0.403
_refine_diff_density_rms 0.077
_refine_ls_abs_structure_details 'Flack H D (1983), Acta Cryst. A39, 876-881. 4413 Friedel pairs.'
_refine_ls_abs_structure_Flack 0.000(2)
_refine_ls_extinction_method none
_refine_ls_goodness_of_fit_ref 1.020
_refine_ls_hydrogen_treatment constr
_refine_ls_matrix_type full
_refine_ls_number_parameters 496
_refine_ls_number_reflns 10014
_refine_ls_number_restraints 0
_refine_ls_restrained_S_all 1.020
_refine_ls_R_factor_all 0.0216
_refine_ls_R_factor_gt 0.0196
_refine_ls_shift/su_max 0.002
_refine_ls_shift/su_mean 0.000
_refine_ls_structure_factor_coef Fsqd
_refine_ls_weighting_details 'calc w=1/[\s^2^(Fo^2^)+(0.0000P)^2^+0.0000P] where P=(Fo^2^+2Fc^2^)/3'
_refine_ls_weighting_scheme calc
_refine_ls_wR_factor_gt 0.0433
_refine_ls_wR_factor_ref 0.0437
_reflns_number_gt 9521
_reflns_number_total 10014
_reflns_threshold_expression I>2\s(I)
_cod_data_source_file ic102537q_si_002_4.cif
_cod_data_source_block 7
_cod_database_code 4325581

loop_
_symmetry_equiv_pos_as_xyz
'x, y, z'
'-x+1/2, -y, z+1/2'
'-x, y+1/2, -z+1/2'
'x+1/2, -y+1/2, -z'

loop_
_atom_site_label
_atom_site_type_symbol
_atom_site_fract_x
_atom_site_fract_y
_atom_site_fract_z
_atom_site_U_iso_or_equiv
_atom_site_adp_type
_atom_site_occupancy
_atom_site_symmetry_multiplicity
_atom_site_calc_flag
_atom_site_refinement_flags
U U -0.043262(9) 0.053836(5) 0.367704(4) 0.02148(3) Uani 1 1 d .
Cl Cl 0.17792(7) 0.12626(4) 0.37439(4) 0.03645(17) Uani 1 1 d .
P1 P 0.01113(6) -0.04344(4) 0.26322(3) 0.02253(14) Uani 1 1 d .
P2 P 0.07334(6) -0.09298(4) 0.39252(3) 0.02212(14) Uani 1 1 d .
Si1 Si 0.02335(9) 0.11831(4) 0.21885(3) 0.03087(19) Uani 1 1 d .
Si2 Si 0.08680(8) -0.00487(5) 0.51098(3) 0.02828(18) Uani 1 1 d .
N1 N -0.0050(2) 0.04453(13) 0.26451(9) 0.0263(5) Uani 1 1 d .
N2 N 0.0566(2) -0.02515(12) 0.43811(9) 0.0245(5) Uani 1 1 d .
N51 N -0.2431(2) 0.18624(14) 0.43189(11) 0.0326(6) Uani 1 1 d .
N52 N -0.1226(2) 0.17684(13) 0.41032(11) 0.0299(5) Uani 1 1 d .
N61 N -0.3597(2) 0.11824(14) 0.35206(11) 0.0339(6) Uani 1 1 d .
N62 N -0.2647(2) 0.08408(14) 0.32203(11) 0.0303(5) Uani 1 1 d .
N71 N -0.3288(2) 0.06033(15) 0.44963(10) 0.0313(5) Uani 1 1 d .
N72 N -0.2259(2) 0.01772(14) 0.43712(10) 0.0290(5) Uani 1 1 d .
C10 C -0.0130(2) -0.06711(14) 0.33394(11) 0.0235(6) Uani 1 1 d .
C11 C 0.1616(3) -0.07107(15) 0.23122(12) 0.0261(6) Uani 1 1 d .
C12 C 0.1710(3) -0.13356(18) 0.19607(14) 0.0382(8) Uani 1 1 d .
H12 H 0.0966 -0.1599 0.1857 0.046 Uiso 1 1 calc R
C13 C 0.2885(4) -0.1568(2) 0.17658(15) 0.0516(10) Uani 1 1 d .
H13 H 0.2947 -0.1995 0.1533 0.062 Uiso 1 1 calc R
C14 C 0.3959(3) -0.1187(2) 0.19055(15) 0.0500(10) Uani 1 1 d .
H14 H 0.4760 -0.1344 0.1760 0.060 Uiso 1 1 calc R
C15 C 0.3889(3) -0.0581(2) 0.22542(14) 0.0441(8) Uani 1 1 d .
H15 H 0.4642 -0.0323 0.2353 0.053 Uiso 1 1 calc R
C16 C 0.2727(3) -0.03425(17) 0.24616(13) 0.0339(7) Uani 1 1 d .
H16 H 0.2686 0.0074 0.2707 0.041 Uiso 1 1 calc R
C17 C -0.0574(4) 0.1107(2) 0.14680(14) 0.0522(10) Uani 1 1 d .
H17A H -0.0275 0.0670 0.1265 0.063 Uiso 1 1 calc R
H17B H -0.0379 0.1537 0.1230 0.063 Uiso 1 1 calc R
H17C H -0.1495 0.1075 0.1528 0.063 Uiso 1 1 calc R
C18 C -0.0385(4) 0.20112(16) 0.25616(14) 0.0406(7) Uani 1 1 d .
H18A H 0.0022 0.2062 0.2947 0.049 Uiso 1 1 calc R
H18B H -0.1308 0.1968 0.2613 0.049 Uiso 1 1 calc R
H18C H -0.0196 0.2440 0.2321 0.049 Uiso 1 1 calc R
C19 C 0.1962(3) 0.1350(2) 0.20419(16) 0.0480(9) Uani 1 1 d .
H19A H 0.2416 0.1400 0.2416 0.058 Uiso 1 1 calc R
H19B H 0.2059 0.1797 0.1812 0.058 Uiso 1 1 calc R
H19C H 0.2315 0.0940 0.1821 0.058 Uiso 1 1 calc R
C21 C -0.1062(3) -0.08859(15) 0.21653(12) 0.0259(6) Uani 1 1 d .
C22 C -0.1093(3) -0.07918(18) 0.15589(14) 0.0423(8) Uani 1 1 d .
H22 H -0.0541 -0.0448 0.1380 0.051 Uiso 1 1 calc R
C23 C -0.1913(3) -0.1189(2) 0.12154(14) 0.0441(8) Uani 1 1 d .
H23 H -0.1925 -0.1113 0.0803 0.053 Uiso 1 1 calc R
C24 C -0.2711(3) -0.16927(19) 0.14597(15) 0.0416(8) Uani 1 1 d .
H24 H -0.3268 -0.1970 0.1219 0.050 Uiso 1 1 calc R
C25 C -0.2698(3) -0.1793(2) 0.20589(16) 0.0464(9) Uani 1 1 d .
H25 H -0.3245 -0.2142 0.2234 0.056 Uiso 1 1 calc R
C26 C -0.1883(3) -0.13821(19) 0.24079(14) 0.0379(8) Uani 1 1 d .
H26 H -0.1895 -0.1446 0.2822 0.046 Uiso 1 1 calc R
C27 C 0.0123(3) 0.08512(18) 0.52708(14) 0.0428(8) Uani 1 1 d .
H27A H 0.0440 0.1214 0.4991 0.051 Uiso 1 1 calc R
H27B H 0.0342 0.1001 0.5671 0.051 Uiso 1 1 calc R
H27C H -0.0803 0.0811 0.5234 0.051 Uiso 1 1 calc R
C28 C 0.0229(4) -0.0718(2) 0.56612(14) 0.0570(11) Uani 1 1 d .
H28A H -0.0683 -0.0791 0.5594 0.068 Uiso 1 1 calc R
H28B H 0.0362 -0.0530 0.6059 0.068 Uiso 1 1 calc R
H28C H 0.0675 -0.1183 0.5618 0.068 Uiso 1 1 calc R
C29 C 0.2594(3) 0.0061(2) 0.52640(17) 0.0526(10) Uani 1 1 d .
H29A H 0.2961 0.0410 0.4986 0.063 Uiso 1 1 calc R
H29B H 0.3022 -0.0409 0.5221 0.063 Uiso 1 1 calc R
H29C H 0.2709 0.0241 0.5666 0.063 Uiso 1 1 calc R
C31 C 0.2397(3) -0.11385(15) 0.37833(11) 0.0264(6) Uani 1 1 d .
C32 C 0.2737(3) -0.18120(18) 0.35523(14) 0.0379(8) Uani 1 1 d .
H32 H 0.2105 -0.2173 0.3490 0.045 Uiso 1 1 calc R
C33 C 0.3997(4) -0.1957(2) 0.34135(16) 0.0494(9) Uani 1 1 d .
H33 H 0.4222 -0.2415 0.3252 0.059 Uiso 1 1 calc R
C34 C 0.4919(3) -0.1444(2) 0.35078(15) 0.0476(9) Uani 1 1 d .
H34 H 0.5783 -0.1550 0.3419 0.057 Uiso 1 1 calc R
C35 C 0.4594(3) -0.07726(19) 0.37316(13) 0.0413(7) Uani 1 1 d .
H35 H 0.5232 -0.0415 0.3793 0.050 Uiso 1 1 calc R
C36 C 0.3339(3) -0.06192(18) 0.38667(12) 0.0319(6) Uani 1 1 d .
H36 H 0.3120 -0.0154 0.4018 0.038 Uiso 1 1 calc R
C41 C 0.0147(3) -0.17691(15) 0.42584(12) 0.0263(6) Uani 1 1 d .
C42 C -0.1028(3) -0.20498(16) 0.41070(13) 0.0305(7) Uani 1 1 d .
H42 H -0.1516 -0.1825 0.3807 0.037 Uiso 1 1 calc R
C43 C -0.1496(3) -0.26595(17) 0.43929(14) 0.0363(7) Uani 1 1 d .
H43 H -0.2296 -0.2857 0.4283 0.044 Uiso 1 1 calc R
C44 C -0.0801(3) -0.29792(18) 0.48365(14) 0.0402(8) Uani 1 1 d .
H44 H -0.1139 -0.3384 0.5043 0.048 Uiso 1 1 calc R
C45 C 0.0379(4) -0.27142(17) 0.49797(14) 0.0412(7) Uani 1 1 d .
H45 H 0.0871 -0.2944 0.5276 0.049 Uiso 1 1 calc R
C46 C 0.0850(3) -0.21109(17) 0.46906(13) 0.0349(7) Uani 1 1 d .
H46 H 0.1668 -0.1929 0.4790 0.042 Uiso 1 1 calc R
C53 C -0.0551(4) 0.23384(16) 0.42858(14) 0.0387(7) Uani 1 1 d .
H53 H 0.0321 0.2420 0.4198 0.046 Uiso 1 1 calc R
C54 C -0.1310(4) 0.27987(19) 0.46246(16) 0.0514(10) Uani 1 1 d .
H54 H -0.1067 0.3241 0.4809 0.062 Uiso 1 1 calc R
C55 C -0.2474(4) 0.24771(19) 0.46336(16) 0.0484(9) Uani 1 1 d .
H55 H -0.3202 0.2659 0.4832 0.058 Uiso 1 1 calc R
C63 C -0.3081(3) 0.07602(18) 0.26725(14) 0.0373(8) Uani 1 1 d .
H63 H -0.2620 0.0531 0.2365 0.045 Uiso 1 1 calc R
C64 C -0.4283(3) 0.1052(2) 0.26095(16) 0.0470(9) Uani 1 1 d .
H64 H -0.4788 0.1073 0.2264 0.056 Uiso 1 1 calc R
C65 C -0.4582(4) 0.13022(19) 0.31540(15) 0.0457(8) Uani 1 1 d .
H65 H -0.5363 0.1527 0.3260 0.055 Uiso 1 1 calc R
C73 C -0.2402(3) -0.04232(17) 0.46862(12) 0.0321(7) Uani 1 1 d .
H73 H -0.1827 -0.0821 0.4681 0.039 Uiso 1 1 calc R
C74 C -0.3497(3) -0.03957(19) 0.50236(14) 0.0393(8) Uani 1 1 d .
H74 H -0.3808 -0.0753 0.5289 0.047 Uiso 1 1 calc R
C75 C -0.4031(3) 0.02624(19) 0.48891(14) 0.0383(8) Uani 1 1 d .
H75 H -0.4801 0.0448 0.5048 0.046 Uiso 1 1 calc R
B B -0.3521(4) 0.1328(2) 0.41843(17) 0.0368(8) Uani 1 1 d .
H1B H -0.4345 0.1540 0.4322 0.044 Uiso 1 1 calc R

loop_
_atom_site_aniso_label
_atom_site_aniso_U_11
_atom_site_aniso_U_22
_atom_site_aniso_U_33
_atom_site_aniso_U_23
_atom_site_aniso_U_13
_atom_site_aniso_U_12
U 0.02422(5) 0.01984(4) 0.02038(4) 0.00025(4) 0.00122(4) -0.00022(4)
Cl 0.0308(4) 0.0338(4) 0.0447(4) 0.0047(3) -0.0004(3) -0.0084(3)
P1 0.0270(3) 0.0210(4) 0.0196(3) 0.0003(3) 0.0008(2) -0.0006(3)
P2 0.0250(4) 0.0204(3) 0.0210(3) 0.0016(3) -0.0003(3) -0.0010(3)
Si1 0.0434(5) 0.0245(4) 0.0247(4) 0.0054(3) 0.0019(4) -0.0007(4)
Si2 0.0334(4) 0.0297(4) 0.0217(4) -0.0020(3) -0.0039(3) 0.0015(3)
N1 0.0331(12) 0.0231(12) 0.0227(11) 0.0020(9) 0.0031(9) -0.0002(10)
N2 0.0265(12) 0.0235(11) 0.0234(11) -0.0006(9) -0.0017(10) -0.0018(10)
N51 0.0388(15) 0.0289(14) 0.0302(14) -0.0030(11) 0.0016(11) 0.0081(11)
N52 0.0343(14) 0.0229(12) 0.0324(13) -0.0015(10) 0.0010(11) 0.0040(11)
N61 0.0247(13) 0.0367(14) 0.0405(16) 0.0030(11) -0.0030(11) 0.0058(11)
N62 0.0273(13) 0.0349(14) 0.0286(13) 0.0015(11) -0.0006(10) 0.0009(11)
N71 0.0284(12) 0.0341(14) 0.0314(12) -0.0038(12) 0.0058(9) 0.0001(12)
N72 0.0244(12) 0.0340(14) 0.0286(13) 0.0015(11) 0.0051(10) -0.0009(11)
C10 0.0279(14) 0.0238(14) 0.0189(12) 0.0005(10) -0.0011(10) -0.0006(11)
C11 0.0325(15) 0.0241(15) 0.0218(13) 0.0015(11) 0.0037(11) 0.0003(11)
C12 0.0398(19) 0.0414(19) 0.0335(17) -0.0093(14) 0.0008(14) 0.0017(15)
C13 0.055(2) 0.060(2) 0.040(2) -0.0173(18) 0.0025(17) 0.020(2)
C14 0.0341(19) 0.081(3) 0.0351(18) 0.0022(19) 0.0072(14) 0.0173(19)
C15 0.0298(16) 0.057(2) 0.0455(18) 0.0142(19) -0.0005(13) -0.0052(18)
C16 0.0368(17) 0.0345(18) 0.0305(16) 0.0034(13) -0.0027(13) -0.0036(13)
C17 0.077(3) 0.047(2) 0.0330(18) 0.0099(14) -0.0107(18) -0.015(2)
C18 0.051(2) 0.0259(15) 0.0450(18) 0.0077(13) 0.0011(19) -0.0004(17)
C19 0.050(2) 0.042(2) 0.051(2) 0.0202(17) 0.0122(17) -0.0019(17)
C21 0.0289(15) 0.0234(14) 0.0255(14) -0.0020(11) -0.0005(11) 0.0032(12)
C22 0.051(2) 0.0443(19) 0.0315(16) 0.0022(14) -0.0043(15) -0.0148(16)
C23 0.054(2) 0.054(2) 0.0237(17) -0.0033(14) -0.0083(14) -0.0073(17)
C24 0.0337(17) 0.0437(19) 0.047(2) -0.0110(16) -0.0118(14) -0.0035(15)
C25 0.0402(19) 0.053(2) 0.046(2) 0.0091(17) -0.0078(16) -0.0190(17)
C26 0.0355(18) 0.049(2) 0.0290(16) 0.0057(14) -0.0030(13) -0.0075(15)
C27 0.052(2) 0.0453(19) 0.0308(16) -0.0137(14) -0.0068(14) 0.0118(16)
C28 0.089(3) 0.055(2) 0.0266(16) 0.0054(15) -0.0051(18) -0.010(2)
C29 0.038(2) 0.071(3) 0.050(2) -0.023(2) -0.0148(17) 0.0101(19)
C31 0.0286(14) 0.0295(15) 0.0212(15) 0.0020(11) -0.0012(11) 0.0023(12)
C32 0.0398(18) 0.0332(17) 0.041(2) -0.0020(14) 0.0018(14) 0.0040(14)
C33 0.053(2) 0.048(2) 0.047(2) -0.0028(17) 0.0109(17) 0.0198(18)
C34 0.0304(17) 0.073(3) 0.0393(19) 0.0002(17) 0.0031(13) 0.0140(17)
C35 0.0327(15) 0.061(2) 0.0300(15) -0.0023(14) -0.0021(16) -0.0056(15)
C36 0.0323(15) 0.0391(17) 0.0243(13) -0.0006(13) 0.0003(11) -0.0003(14)
C41 0.0381(17) 0.0211(13) 0.0196(13) 0.0010(10) 0.0020(11) -0.0011(12)
C42 0.0361(17) 0.0302(16) 0.0253(15) -0.0001(12) 0.0011(12) -0.0047(13)
C43 0.0397(18) 0.0335(17) 0.0358(17) -0.0046(14) 0.0075(14) -0.0104(14)
C44 0.058(2) 0.0282(16) 0.0348(17) 0.0038(14) 0.0171(15) -0.0054(14)
C45 0.052(2) 0.0340(16) 0.0379(17) 0.0138(13) 0.0015(17) 0.0047(18)
C46 0.0375(17) 0.0301(16) 0.0373(17) 0.0102(13) -0.0028(13) -0.0026(13)
C53 0.0436(19) 0.0280(15) 0.0446(18) -0.0029(13) -0.0132(16) 0.0027(15)
C54 0.070(3) 0.0289(18) 0.056(2) -0.0117(16) -0.014(2) 0.0059(19)
C55 0.062(3) 0.038(2) 0.045(2) -0.0131(16) 0.0009(18) 0.0173(18)
C63 0.0380(18) 0.0408(19) 0.0332(17) -0.0021(13) -0.0073(13) -0.0068(14)
C64 0.043(2) 0.051(2) 0.047(2) 0.0039(17) -0.0183(16) -0.0007(16)
C65 0.0309(17) 0.050(2) 0.056(2) 0.0056(16) -0.0109(17) 0.0056(17)
C73 0.0369(16) 0.0315(17) 0.0279(14) -0.0015(13) 0.0021(12) -0.0064(13)
C74 0.0425(18) 0.042(2) 0.0331(16) -0.0003(14) 0.0093(14) -0.0137(15)
C75 0.0309(16) 0.051(2) 0.0331(16) -0.0054(15) 0.0104(13) -0.0040(15)
B 0.0288(19) 0.040(2) 0.041(2) -0.0010(16) 0.0054(15) 0.0089(16)

loop_
_atom_type_symbol
_atom_type_description
_atom_type_scat_dispersion_real
_atom_type_scat_dispersion_imag
_atom_type_scat_source
C C 0.0033 0.0016 'International Tables Vol C Tables 4.2.6.8 and 6.1.1.4'
H H 0.0000 0.0000 'International Tables Vol C Tables 4.2.6.8 and 6.1.1.4'
B B 0.0013 0.0007 'International Tables Vol C Tables 4.2.6.8 and 6.1.1.4'
N N 0.0061 0.0033 'International Tables Vol C Tables 4.2.6.8 and 6.1.1.4'
Si Si 0.0817 0.0704 'International Tables Vol C Tables 4.2.6.8 and 6.1.1.4'
P P 0.1023 0.0942 'International Tables Vol C Tables 4.2.6.8 and 6.1.1.4'
Cl Cl 0.1484 0.1585 'International Tables Vol C Tables 4.2.6.8 and 6.1.1.4'
U U -9.6767 9.6646 'International Tables Vol C Tables 4.2.6.8 and 6.1.1.4'

loop_
_geom_angle_atom_site_label_1
_geom_angle_atom_site_label_2
_geom_angle_atom_site_label_3
_geom_angle
C10 U N1 65.94(8)
C10 U N2 65.86(8)
N1 U N2 122.58(8)
C10 U N72 93.25(8)
N1 U N72 135.28(8)
N2 U N72 76.15(8)
C10 U N52 168.28(8)
N1 U N52 118.90(8)
N2 U N52 114.67(7)
N72 U N52 75.90(8)
C10 U N62 100.98(8)
N1 U N62 76.92(8)
N2 U N62 141.62(8)
N72 U N62 68.55(8)
N52 U N62 71.15(8)
C10 U Cl 111.54(7)
N1 U Cl 86.88(6)
N2 U Cl 83.34(6)
N72 U Cl 137.69(6)
N52 U Cl 79.89(6)
N62 U Cl 133.58(6)
N1 P1 C10 102.94(12)
N1 P1 C11 112.13(12)
C10 P1 C11 116.22(13)
N1 P1 C21 113.08(12)
C10 P1 C21 109.65(13)
C11 P1 C21 103.15(13)
N2 P2 C10 103.28(12)
N2 P2 C31 112.19(13)
C10 P2 C31 115.95(13)
N2 P2 C41 110.23(12)
C10 P2 C41 112.72(13)
C31 P2 C41 102.68(13)
N1 Si1 C17 113.13(14)
N1 Si1 C18 107.88(12)
C17 Si1 C18 107.78(17)
N1 Si1 C19 113.67(14)
C17 Si1 C19 107.41(18)
C18 Si1 C19 106.64(17)
N2 Si2 C29 112.56(15)
N2 Si2 C27 107.61(13)
C29 Si2 C27 105.99(18)
N2 Si2 C28 115.65(14)
C29 Si2 C28 107.1(2)
C27 Si2 C28 107.43(17)
P1 N1 Si1 138.52(14)
P1 N1 U 96.11(10)
Si1 N1 U 124.17(12)
P2 N2 Si2 139.01(15)
P2 N2 U 94.89(10)
Si2 N2 U 126.08(12)
C55 N51 N52 109.2(3)
C55 N51 B 128.4(3)
N52 N51 B 122.4(2)
C53 N52 N51 106.3(3)
C53 N52 U 129.1(2)
N51 N52 U 122.71(18)
C65 N61 N62 109.1(3)
C65 N61 B 128.3(3)
N62 N61 B 122.4(2)
C63 N62 N61 105.6(2)
C63 N62 U 130.8(2)
N61 N62 U 123.51(17)
C75 N71 N72 109.3(3)
C75 N71 B 128.5(3)
N72 N71 B 122.0(2)
C73 N72 N71 106.0(2)
C73 N72 U 129.2(2)
N71 N72 U 124.78(18)
P2 C10 P1 138.49(17)
P2 C10 U 94.64(11)
P1 C10 U 94.99(11)
C16 C11 C12 118.6(3)
C16 C11 P1 119.8(2)
C12 C11 P1 121.3(2)
C13 C12 C11 120.0(3)
C14 C13 C12 120.4(3)
C13 C14 C15 120.5(3)
C14 C15 C16 120.2(3)
C15 C16 C11 120.3(3)
C26 C21 C22 117.9(3)
C26 C21 P1 119.5(2)
C22 C21 P1 122.4(2)
C23 C22 C21 120.9(3)
C24 C23 C22 120.9(3)
C23 C24 C25 119.1(3)
C24 C25 C26 119.9(3)
C21 C26 C25 121.2(3)
C36 C31 C32 118.7(3)
C36 C31 P2 121.1(2)
C32 C31 P2 120.1(2)
C33 C32 C31 120.1(3)
C34 C33 C32 120.5(3)
C33 C34 C35 119.9(3)
C34 C35 C36 120.1(3)
C35 C36 C31 120.6(3)
C46 C41 C42 119.0(3)
C46 C41 P2 120.0(2)
C42 C41 P2 120.9(2)
C41 C42 C43 120.1(3)
C44 C43 C42 120.1(3)
C45 C44 C43 120.1(3)
C44 C45 C46 119.7(3)
C41 C46 C45 120.9(3)
N52 C53 C54 110.2(3)
C55 C54 C53 105.0(3)
N51 C55 C54 109.3(3)
N62 C63 C64 111.5(3)
C65 C64 C63 104.4(3)
N61 C65 C64 109.4(3)
N72 C73 C74 111.3(3)
C75 C74 C73 104.4(3)
N71 C75 C74 108.9(3)
N71 B N61 108.2(3)
N71 B N51 110.1(3)
N61 B N51 110.2(3)

loop_
_geom_bond_atom_site_label_1
_geom_bond_atom_site_label_2
_geom_bond_distance
U C10 2.376(3)
U N1 2.389(2)
U N2 2.405(2)
U N72 2.574(2)
U N52 2.599(2)
U N62 2.609(2)
U Cl 2.6840(7)
P1 N1 1.628(2)
P1 C10 1.687(3)
P1 C11 1.814(3)
P1 C21 1.828(3)
P2 N2 1.633(2)
P2 C10 1.681(3)
P2 C31 1.819(3)
P2 C41 1.827(3)
Si1 N1 1.735(2)
Si1 C17 1.852(3)
Si1 C18 1.862(3)
Si1 C19 1.873(4)
Si2 N2 1.729(2)
Si2 C29 1.859(4)
Si2 C27 1.868(3)
Si2 C28 1.882(4)
N51 C55 1.339(4)
N51 N52 1.370(3)
N51 B 1.540(5)
N52 C53 1.332(4)
N61 C65 1.348(4)
N61 N62 1.364(3)
N61 B 1.536(5)
N62 C63 1.336(4)
N71 C75 1.343(4)
N71 N72 1.366(3)
N71 B 1.531(5)
N72 C73 1.326(4)
C11 C16 1.392(4)
C11 C12 1.404(4)
C12 C13 1.380(5)
C13 C14 1.366(6)
C14 C15 1.371(5)
C15 C16 1.380(5)
C21 C26 1.372(4)
C21 C22 1.391(4)
C22 C23 1.374(4)
C23 C24 1.369(5)
C24 C25 1.376(5)
C25 C26 1.392(5)
C31 C36 1.389(4)
C31 C32 1.393(4)
C32 C33 1.387(5)
C33 C34 1.370(5)
C34 C35 1.379(5)
C35 C36 1.383(4)
C41 C46 1.382(4)
C41 C42 1.383(4)
C42 C43 1.387(4)
C43 C44 1.378(5)
C44 C45 1.372(5)
C45 C46 1.382(4)
C53 C54 1.396(5)
C54 C55 1.359(6)
C63 C64 1.381(5)
C64 C65 1.359(5)
C73 C74 1.384(4)
C74 C75 1.369(5)

loop_
_geom_torsion_atom_site_label_1
_geom_torsion_atom_site_label_2
_geom_torsion_atom_site_label_3
_geom_torsion_atom_site_label_4
_geom_torsion
C10 P1 N1 Si1 168.0(2)
C11 P1 N1 Si1 42.4(3)
C21 P1 N1 Si1 -73.7(2)
C10 P1 N1 U 1.16(13)
C11 P1 N1 U -124.49(11)
C21 P1 N1 U 119.39(12)
C17 Si1 N1 P1 56.4(3)
C18 Si1 N1 P1 175.5(2)
C19 Si1 N1 P1 -66.5(3)
C17 Si1 N1 U -139.46(18)
C18 Si1 N1 U -20.34(19)
C19 Si1 N1 U 97.69(18)
C10 U N1 P1 -0.88(10)
N2 U N1 P1 34.35(14)
N72 U N1 P1 -69.62(15)
N52 U N1 P1 -168.94(9)
N62 U N1 P1 -109.41(11)
Cl U N1 P1 114.41(9)
C10 U N1 Si1 -170.40(17)
N2 U N1 Si1 -135.17(13)
N72 U N1 Si1 120.86(14)
N52 U N1 Si1 21.54(17)
N62 U N1 Si1 81.07(14)
Cl U N1 Si1 -55.11(13)
C10 P2 N2 Si2 168.3(2)
C31 P2 N2 Si2 -66.1(3)
C41 P2 N2 Si2 47.6(3)
C10 P2 N2 U -10.11(13)
C31 P2 N2 U 115.47(11)
C41 P2 N2 U -130.77(11)
C29 Si2 N2 P2 71.6(3)
C27 Si2 N2 P2 -172.0(2)
C28 Si2 N2 P2 -51.9(3)
C29 Si2 N2 U -110.4(2)
C27 Si2 N2 U 6.0(2)
C28 Si2 N2 U 126.07(19)
C10 U N2 P2 7.61(10)
N1 U N2 P2 -27.65(14)
N72 U N2 P2 107.67(11)
N52 U N2 P2 174.75(9)
N62 U N2 P2 84.33(15)
Cl U N2 P2 -109.61(10)
C10 U N2 Si2 -171.07(18)
N1 U N2 Si2 153.67(13)
N72 U N2 Si2 -71.02(15)
N52 U N2 Si2 -3.93(18)
N62 U N2 Si2 -94.35(17)
Cl U N2 Si2 71.70(14)
C55 N51 N52 C53 -0.8(3)
B N51 N52 C53 177.7(3)
C55 N51 N52 U 165.0(2)
B N51 N52 U -16.6(4)
C10 U N52 C53 161.1(4)
N1 U N52 C53 -87.3(3)
N2 U N52 C53 71.1(3)
N72 U N52 C53 138.4(3)
N62 U N52 C53 -149.9(3)
Cl U N52 C53 -6.6(2)
C10 U N52 N51 -1.3(5)
N1 U N52 N51 110.3(2)
N2 U N52 N51 -91.2(2)
N72 U N52 N51 -24.0(2)
N62 U N52 N51 47.8(2)
Cl U N52 N51 -169.0(2)
C65 N61 N62 C63 0.0(3)
B N61 N62 C63 175.4(3)
C65 N61 N62 U 176.0(2)
B N61 N62 U -8.7(4)
C10 U N62 C63 -49.3(3)
N1 U N62 C63 12.5(3)
N2 U N62 C63 -114.1(3)
N72 U N62 C63 -138.5(3)
N52 U N62 C63 139.7(3)
Cl U N62 C63 85.2(3)
C10 U N62 N61 135.8(2)
N1 U N62 N61 -162.3(2)
N2 U N62 N61 71.0(3)
N72 U N62 N61 46.6(2)
N52 U N62 N61 -35.2(2)
Cl U N62 N61 -89.7(2)
C75 N71 N72 C73 0.8(3)
B N71 N72 C73 -175.7(3)
C75 N71 N72 U -177.73(19)
B N71 N72 U 5.8(4)
C10 U N72 C73 36.0(3)
N1 U N72 C73 94.4(3)
N2 U N72 C73 -28.2(2)
N52 U N72 C73 -148.5(3)
N62 U N72 C73 136.5(3)
Cl U N72 C73 -91.5(3)
C10 U N72 N71 -145.9(2)
N1 U N72 N71 -87.4(2)
N2 U N72 N71 150.0(2)
N52 U N72 N71 29.6(2)
N62 U N72 N71 -45.4(2)
Cl U N72 N71 86.6(2)
N2 P2 C10 P1 113.1(2)
C31 P2 C10 P1 -10.0(3)
C41 P2 C10 P1 -127.9(2)
N2 P2 C10 U 10.23(13)
C31 P2 C10 U -112.89(13)
C41 P2 C10 U 129.17(11)
N1 P1 C10 P2 -103.9(2)
C11 P1 C10 P2 19.0(3)
C21 P1 C10 P2 135.4(2)
N1 P1 C10 U -1.17(13)
C11 P1 C10 U 121.79(12)
C21 P1 C10 U -121.78(11)
N1 U C10 P2 140.42(13)
N2 U C10 P2 -7.39(9)
N72 U C10 P2 -80.63(11)
N52 U C10 P2 -102.6(4)
N62 U C10 P2 -149.40(10)
Cl U C10 P2 64.33(11)
N1 U C10 P1 0.85(9)
N2 U C10 P1 -146.96(14)
N72 U C10 P1 139.80(11)
N52 U C10 P1 117.8(4)
N62 U C10 P1 71.03(12)
Cl U C10 P1 -75.24(11)
N1 P1 C11 C16 43.0(3)
C10 P1 C11 C16 -75.0(3)
C21 P1 C11 C16 165.0(2)
N1 P1 C11 C12 -143.5(2)
C10 P1 C11 C12 98.5(3)
C21 P1 C11 C12 -21.5(3)
C16 C11 C12 C13 -0.7(5)
P1 C11 C12 C13 -174.3(3)
C11 C12 C13 C14 -0.9(5)
C12 C13 C14 C15 1.7(6)
C13 C14 C15 C16 -0.9(5)
C14 C15 C16 C11 -0.8(5)
C12 C11 C16 C15 1.6(4)
P1 C11 C16 C15 175.3(2)
N1 P1 C21 C26 -119.6(3)
C10 P1 C21 C26 -5.4(3)
C11 P1 C21 C26 119.0(3)
N1 P1 C21 C22 65.8(3)
C10 P1 C21 C22 -180.0(3)
C11 P1 C21 C22 -55.6(3)
C26 C21 C22 C23 -0.6(5)
P1 C21 C22 C23 174.1(3)
C21 C22 C23 C24 -0.7(6)
C22 C23 C24 C25 0.8(6)
C23 C24 C25 C26 0.3(6)
C22 C21 C26 C25 1.7(5)
P1 C21 C26 C25 -173.2(3)
C24 C25 C26 C21 -1.6(6)
N2 P2 C31 C36 -22.9(3)
C10 P2 C31 C36 95.4(2)
C41 P2 C31 C36 -141.2(2)
N2 P2 C31 C32 161.2(2)
C10 P2 C31 C32 -80.5(3)
C41 P2 C31 C32 42.9(3)
C36 C31 C32 C33 0.4(5)
P2 C31 C32 C33 176.4(3)
C31 C32 C33 C34 0.7(5)
C32 C33 C34 C35 -1.3(5)
C33 C34 C35 C36 0.7(5)
C34 C35 C36 C31 0.5(5)
C32 C31 C36 C35 -1.0(4)
P2 C31 C36 C35 -177.0(2)
N2 P2 C41 C46 -74.3(3)
C10 P2 C41 C46 170.9(2)
C31 P2 C41 C46 45.4(3)
N2 P2 C41 C42 102.2(2)
C10 P2 C41 C42 -12.6(3)
C31 P2 C41 C42 -138.1(2)
C46 C41 C42 C43 0.9(4)
P2 C41 C42 C43 -175.6(2)
C41 C42 C43 C44 1.2(5)
C42 C43 C44 C45 -2.8(5)
C43 C44 C45 C46 2.1(5)
C42 C41 C46 C45 -1.6(5)
P2 C41 C46 C45 175.0(2)
C44 C45 C46 C41 0.1(5)
N51 N52 C53 C54 0.6(4)
U N52 C53 C54 -163.9(2)
N52 C53 C54 C55 -0.2(4)
N52 N51 C55 C54 0.7(4)
B N51 C55 C54 -177.7(3)
C53 C54 C55 N51 -0.3(4)
N61 N62 C63 C64 0.9(4)
U N62 C63 C64 -174.6(2)
N62 C63 C64 C65 -1.5(4)
N62 N61 C65 C64 -0.9(4)
B N61 C65 C64 -176.0(3)
C63 C64 C65 N61 1.4(4)
N71 N72 C73 C74 -0.9(3)
U N72 C73 C74 177.5(2)
N72 C73 C74 C75 0.7(4)
N72 N71 C75 C74 -0.3(3)
B N71 C75 C74 175.8(3)
C73 C74 C75 N71 -0.2(4)
C75 N71 B N61 -118.0(3)
N72 N71 B N61 57.8(4)
C75 N71 B N51 121.5(3)
N72 N71 B N51 -62.8(4)
C65 N61 B N71 118.8(3)
N62 N61 B N71 -55.6(4)
C65 N61 B N51 -120.7(3)
N62 N61 B N51 64.9(4)
C55 N51 B N71 -112.3(4)
N52 N51 B N71 69.6(4)
C55 N51 B N61 128.4(3)
N52 N51 B N61 -49.7(4)
